data_7205081
loop_
_publ_author_name
'Ganin, Eduard V.'
'Basok, Stepan S.'
'Yavolovskii, Arkadii A.'
'Botoshansky, Mark M.'
'Fonari, Marina S.'

_publ_section_title
;
 From chains to ladders in co-crystals with 2,3-thiophene-15-crown-5,
 2,3-naphtho-15-crown-5, and bis-(18-crown-6)-stilbene constructed by
 weak hydrogen bonding
;
_journal_issue 2
_journal_name_full CrystEngComm
_journal_page_first 674
_journal_paper_doi 10.1039/c005284c
_journal_volume 13
_journal_year 2011
_chemical_formula_moiety 'C12 H18 O5 S'
_chemical_formula_sum 'C12 H18 O5 S'
_chemical_formula_weight 274.32
_chemical_name_common
;2,3,5,6,8,9,11,12-octahydro-thieno(3,4-b)-1,4,7,10,13-
pentaoxacyclopentadecyne
;
_chemical_name_systematic
;
2,3,5,6,8,9,11,12-octahydro-thieno[3,4-b]-
1,4,7,10,13-pentaoxacyclopentadecyne
;
_space_group_IT_number 61
_symmetry_cell_setting orthorhombic
_symmetry_space_group_name_Hall '-P 2ac 2ab'
_symmetry_space_group_name_H-M 'P b c a'
_atom_sites_solution_hydrogens geom
_atom_sites_solution_primary direct
_atom_sites_solution_secondary difmap
_audit_creation_method SHELXL-97
_cell_angle_alpha 90.00
_cell_angle_beta 90.00
_cell_angle_gamma 90.00
_cell_formula_units_Z 8
_cell_length_a 16.674(3)
_cell_length_b 8.545(2)
_cell_length_c 19.279(4)
_cell_measurement_reflns_used 14103
_cell_measurement_temperature 293(2)
_cell_measurement_theta_max 25.37
_cell_measurement_theta_min 2.11
_cell_volume 2746.9(10)
_computing_cell_refinement 'DENZO/SCALEPACK (Otwinowski & Minor, 1997)'
_computing_data_collection 'DENZO/SCALEPACK (Otwinowski & Minor, 1997)'
_computing_data_reduction 'DENZO/SCALEPACK (Otwinowski & Minor, 1997)'
_computing_molecular_graphics MERCURY
_computing_structure_refinement 'SHELXL-97 (Sheldrick, 1997)'
_computing_structure_solution 'SHELXS-97 (Sheldrick, 1990)'
_diffrn_ambient_temperature 293(2)
_diffrn_measured_fraction_theta_full 0.949
_diffrn_measured_fraction_theta_max 0.949
_diffrn_measurement_device_type 'Nonius KappaCCD'
_diffrn_measurement_method 'phi- and omega-scans'
_diffrn_radiation_monochromator graphite
_diffrn_radiation_source 'fine-focus sealed tube'
_diffrn_radiation_type MoK\a
_diffrn_radiation_wavelength 0.71073
_diffrn_reflns_av_R_equivalents 0.0560
_diffrn_reflns_av_sigmaI/netI 0.0490
_diffrn_reflns_limit_h_max 19
_diffrn_reflns_limit_h_min 0
_diffrn_reflns_limit_k_max 10
_diffrn_reflns_limit_k_min 0
_diffrn_reflns_limit_l_max 0
_diffrn_reflns_limit_l_min -22
_diffrn_reflns_number 2400
_diffrn_reflns_theta_full 25.37
_diffrn_reflns_theta_max 25.37
_diffrn_reflns_theta_min 2.11
_exptl_absorpt_coefficient_mu 0.246
_exptl_absorpt_correction_type none
_exptl_crystal_colour colorless
_exptl_crystal_density_diffrn 1.327
_exptl_crystal_density_method 'not measured'
_exptl_crystal_description plate
_exptl_crystal_F_000 1168
_exptl_crystal_size_max 0.55
_exptl_crystal_size_mid 0.30
_exptl_crystal_size_min 0.18
_refine_diff_density_max 0.350
_refine_diff_density_min -0.308
_refine_diff_density_rms 0.042
_refine_ls_extinction_coef 0.0122(19)
_refine_ls_extinction_expression Fc^*^=kFc[1+0.001xFc^2^\l^3^/sin(2\q)]^-1/4^
_refine_ls_extinction_method SHELXL
_refine_ls_goodness_of_fit_ref 1.038
_refine_ls_hydrogen_treatment constr
_refine_ls_matrix_type full
_refine_ls_number_parameters 164
_refine_ls_number_reflns 2400
_refine_ls_number_restraints 0
_refine_ls_restrained_S_all 1.038
_refine_ls_R_factor_all 0.1118
_refine_ls_R_factor_gt 0.0511
_refine_ls_shift/su_max 0.000
_refine_ls_shift/su_mean 0.000
_refine_ls_structure_factor_coef Fsqd
_refine_ls_weighting_details 'calc w=1/[\s^2^(Fo^2^)+(0.0860P)^2^+0.0000P] where P=(Fo^2^+2Fc^2^)/3'
_refine_ls_weighting_scheme calc
_refine_ls_wR_factor_gt 0.1407
_refine_ls_wR_factor_ref 0.1580
_reflns_number_gt 1315
_reflns_number_total 2400
_reflns_threshold_expression >2sigma(I)
_cod_data_source_file C005284C.TXT
_cod_data_source_block bas2
_cod_depositor_comments
;
The following automatic conversions were performed:
'_symmetry_cell_setting' value 'Orthorhombic' changed to 'orthorhombic'
according to '/home/saulius/struct/CIF-dictionaries/cif_core.dic'
dictionary named 'cif_core.dic' version 2.4.1 from 2010-06-29.

Automatic conversion script
Id: cif_fix_enum 1555 2011-01-17 13:19:09Z saulius 
;
_cod_database_code 7205081

loop_
_symmetry_equiv_pos_as_xyz
'x, y, z'
'-x+1/2, -y, z+1/2'
'x+1/2, -y+1/2, -z'
'-x, y+1/2, -z+1/2'
'-x, -y, -z'
'x-1/2, y, -z-1/2'
'-x-1/2, y-1/2, z'
'x, -y-1/2, z-1/2'

loop_
_atom_site_label
_atom_site_type_symbol
_atom_site_fract_x
_atom_site_fract_y
_atom_site_fract_z
_atom_site_U_iso_or_equiv
_atom_site_adp_type
_atom_site_occupancy
_atom_site_symmetry_multiplicity
_atom_site_calc_flag
_atom_site_refinement_flags
_atom_site_disorder_assembly
_atom_site_disorder_group
S1 S 0.36925(8) 0.01493(14) 0.02815(5) 0.1186(5) Uani 1 1 d . . .
O1 O 0.43762(12) 0.14881(19) 0.21000(9) 0.0627(6) Uani 1 1 d . . .
O2 O 0.54923(12) 0.0776(2) 0.31528(9) 0.0681(6) Uani 1 1 d . . .
O3 O 0.42546(14) -0.0297(2) 0.41018(10) 0.0780(7) Uani 1 1 d . . .
O4 O 0.28749(13) -0.1905(2) 0.33452(10) 0.0724(6) Uani 1 1 d . . .
O5 O 0.29628(11) 0.00911(17) 0.21913(10) 0.0609(6) Uani 1 1 d . . .
C1 C 0.40446(19) 0.0971(3) 0.15027(14) 0.0578(8) Uani 1 1 d . . .
C2 C 0.52017(17) 0.1932(3) 0.20721(15) 0.0674(8) Uani 1 1 d . . .
H2A H 0.5265 0.2871 0.1795 0.081 Uiso 1 1 calc R . .
H2B H 0.5519 0.1103 0.1865 0.081 Uiso 1 1 calc R . .
C3 C 0.54669(19) 0.2222(3) 0.27902(15) 0.0726(9) Uani 1 1 d . . .
H3A H 0.5995 0.2699 0.2789 0.087 Uiso 1 1 calc R . .
H3B H 0.5098 0.2932 0.3018 0.087 Uiso 1 1 calc R . .
C4 C 0.5500(2) 0.0918(4) 0.38834(16) 0.0806(9) Uani 1 1 d . . .
H4A H 0.5827 0.1811 0.4012 0.097 Uiso 1 1 calc R . .
H4B H 0.5744 -0.0010 0.4082 0.097 Uiso 1 1 calc R . .
C5 C 0.4677(2) 0.1118(4) 0.41823(16) 0.0836(10) Uani 1 1 d . . .
H5A H 0.4715 0.1386 0.4670 0.100 Uiso 1 1 calc R . .
H5B H 0.4398 0.1956 0.3944 0.100 Uiso 1 1 calc R . .
C6 C 0.3427(2) -0.0147(4) 0.42195(19) 0.0960(11) Uani 1 1 d . . .
H6A H 0.3215 0.0693 0.3935 0.115 Uiso 1 1 calc R . .
H6B H 0.3333 0.0119 0.4702 0.115 Uiso 1 1 calc R . .
C7 C 0.3008(2) -0.1611(4) 0.40527(18) 0.0903(11) Uani 1 1 d . . .
H7A H 0.3316 -0.2474 0.4242 0.108 Uiso 1 1 calc R . .
H7B H 0.2493 -0.1603 0.4287 0.108 Uiso 1 1 calc R . .
C8 C 0.2200(2) -0.1169(3) 0.30428(17) 0.0794(9) Uani 1 1 d . . .
H8A H 0.2124 -0.0142 0.3247 0.095 Uiso 1 1 calc R . .
H8B H 0.1722 -0.1786 0.3131 0.095 Uiso 1 1 calc R . .
C9 C 0.23277(18) -0.1017(3) 0.22828(17) 0.0715(9) Uani 1 1 d . . .
H9A H 0.2475 -0.2020 0.2084 0.086 Uiso 1 1 calc R . .
H9B H 0.1842 -0.0651 0.2058 0.086 Uiso 1 1 calc R . .
C10 C 0.32921(19) 0.0216(3) 0.15514(16) 0.0586(8) Uani 1 1 d . . .
C11 C 0.3027(2) -0.0291(4) 0.09251(18) 0.0893(11) Uani 1 1 d . . .
H11 H 0.2544 -0.0811 0.0855 0.107 Uiso 1 1 calc R . .
C12 C 0.4326(2) 0.1023(4) 0.08501(15) 0.0824(10) Uani 1 1 d . . .
H12 H 0.4810 0.1484 0.0725 0.099 Uiso 1 1 calc R . .

loop_
_atom_site_aniso_label
_atom_site_aniso_U_11
_atom_site_aniso_U_22
_atom_site_aniso_U_33
_atom_site_aniso_U_23
_atom_site_aniso_U_13
_atom_site_aniso_U_12
S1 0.1391(13) 0.1557(10) 0.0610(6) 0.0075(5) -0.0241(6) 0.0012(8)
O1 0.0523(13) 0.0688(11) 0.0669(12) 0.0010(9) 0.0062(10) -0.0131(9)
O2 0.0640(15) 0.0684(12) 0.0720(14) 0.0019(9) -0.0038(10) -0.0051(10)
O3 0.0679(17) 0.0777(13) 0.0883(15) -0.0081(10) 0.0164(12) -0.0017(12)
O4 0.0700(16) 0.0655(11) 0.0818(14) 0.0037(9) -0.0018(11) 0.0025(10)
O5 0.0515(13) 0.0441(9) 0.0870(14) -0.0025(8) 0.0026(10) -0.0068(8)
C1 0.059(2) 0.0545(15) 0.0593(19) 0.0097(12) -0.0041(15) 0.0055(14)
C2 0.057(2) 0.0666(17) 0.079(2) 0.0157(13) 0.0072(16) -0.0166(15)
C3 0.063(2) 0.0634(17) 0.091(2) -0.0006(15) -0.0005(17) -0.0250(15)
C4 0.075(3) 0.095(2) 0.072(2) -0.0042(16) -0.0173(18) -0.0149(18)
C5 0.091(3) 0.085(2) 0.074(2) -0.0218(16) -0.0008(19) 0.0026(19)
C6 0.083(3) 0.109(3) 0.096(3) -0.0205(18) 0.015(2) 0.008(2)
C7 0.084(3) 0.085(2) 0.103(3) 0.0087(18) 0.025(2) -0.0016(19)
C8 0.049(2) 0.0649(17) 0.125(3) 0.0121(17) 0.0135(19) -0.0057(15)
C9 0.0469(19) 0.0543(15) 0.113(3) 0.0110(14) -0.0145(17) -0.0070(14)
C10 0.061(2) 0.0459(13) 0.0686(19) 0.0053(12) -0.0130(16) 0.0095(14)
C11 0.081(3) 0.088(2) 0.099(3) 0.0037(18) -0.036(2) 0.0051(19)
C12 0.085(3) 0.100(2) 0.062(2) 0.0167(16) -0.0006(18) 0.0005(19)

loop_
_atom_type_symbol
_atom_type_description
_atom_type_scat_dispersion_real
_atom_type_scat_dispersion_imag
_atom_type_scat_source
C C 0.0033 0.0016 'International Tables Vol C Tables 4.2.6.8 and 6.1.1.4'
H H 0.0000 0.0000 'International Tables Vol C Tables 4.2.6.8 and 6.1.1.4'
O O 0.0106 0.0060 'International Tables Vol C Tables 4.2.6.8 and 6.1.1.4'
S S 0.1246 0.1234 'International Tables Vol C Tables 4.2.6.8 and 6.1.1.4'

loop_
_geom_angle_atom_site_label_1
_geom_angle_atom_site_label_2
_geom_angle_atom_site_label_3
_geom_angle
_geom_angle_site_symmetry_1
_geom_angle_site_symmetry_3
_geom_angle_publ_flag
C12 S1 C11 91.83(17) . . ?
C1 O1 C2 116.7(2) . . ?
C4 O2 C3 114.6(2) . . ?
C6 O3 C5 113.3(2) . . ?
C7 O4 C8 116.5(2) . . ?
C10 O5 C9 117.6(2) . . ?
C12 C1 O1 130.1(3) . . ?
C12 C1 C10 112.7(3) . . ?
O1 C1 C10 117.1(2) . . ?
O1 C2 C3 107.4(2) . . ?
O1 C2 H2A 110.2 . . ?
C3 C2 H2A 110.2 . . ?
O1 C2 H2B 110.2 . . ?
C3 C2 H2B 110.2 . . ?
H2A C2 H2B 108.5 . . ?
O2 C3 C2 109.0(2) . . ?
O2 C3 H3A 109.9 . . ?
C2 C3 H3A 109.9 . . ?
O2 C3 H3B 109.9 . . ?
C2 C3 H3B 109.9 . . ?
H3A C3 H3B 108.3 . . ?
O2 C4 C5 112.7(3) . . ?
O2 C4 H4A 109.1 . . ?
C5 C4 H4A 109.1 . . ?
O2 C4 H4B 109.1 . . ?
C5 C4 H4B 109.1 . . ?
H4A C4 H4B 107.8 . . ?
O3 C5 C4 108.5(2) . . ?
O3 C5 H5A 110.0 . . ?
C4 C5 H5A 110.0 . . ?
O3 C5 H5B 110.0 . . ?
C4 C5 H5B 110.0 . . ?
H5A C5 H5B 108.4 . . ?
O3 C6 C7 110.8(3) . . ?
O3 C6 H6A 109.5 . . ?
C7 C6 H6A 109.5 . . ?
O3 C6 H6B 109.5 . . ?
C7 C6 H6B 109.5 . . ?
H6A C6 H6B 108.1 . . ?
O4 C7 C6 116.1(3) . . ?
O4 C7 H7A 108.3 . . ?
C6 C7 H7A 108.3 . . ?
O4 C7 H7B 108.3 . . ?
C6 C7 H7B 108.3 . . ?
H7A C7 H7B 107.4 . . ?
O4 C8 C9 109.3(3) . . ?
O4 C8 H8A 109.8 . . ?
C9 C8 H8A 109.8 . . ?
O4 C8 H8B 109.8 . . ?
C9 C8 H8B 109.8 . . ?
H8A C8 H8B 108.3 . . ?
O5 C9 C8 106.6(2) . . ?
O5 C9 H9A 110.4 . . ?
C8 C9 H9A 110.4 . . ?
O5 C9 H9B 110.4 . . ?
C8 C9 H9B 110.4 . . ?
H9A C9 H9B 108.6 . . ?
O5 C10 C11 130.8(3) . . ?
O5 C10 C1 117.1(2) . . ?
C11 C10 C1 112.1(3) . . ?
C10 C11 S1 111.4(3) . . ?
C10 C11 H11 124.3 . . ?
S1 C11 H11 124.3 . . ?
C1 C12 S1 112.0(3) . . ?
C1 C12 H12 124.0 . . ?
S1 C12 H12 124.0 . . ?

loop_
_geom_bond_atom_site_label_1
_geom_bond_atom_site_label_2
_geom_bond_distance
_geom_bond_site_symmetry_2
_geom_bond_publ_flag
S1 C12 1.695(4) . ?
S1 C11 1.707(4) . ?
O1 C1 1.352(3) . ?
O1 C2 1.429(3) . ?
O2 C4 1.414(3) . ?
O2 C3 1.420(3) . ?
O3 C6 1.405(4) . ?
O3 C5 1.408(4) . ?
O4 C7 1.405(4) . ?
O4 C8 1.415(4) . ?
O5 C10 1.355(3) . ?
O5 C9 1.432(3) . ?
C1 C12 1.343(4) . ?
C1 C10 1.414(4) . ?
C2 C3 1.474(4) . ?
C2 H2A 0.9700 . ?
C2 H2B 0.9700 . ?
C3 H3A 0.9700 . ?
C3 H3B 0.9700 . ?
C4 C5 1.497(4) . ?
C4 H4A 0.9700 . ?
C4 H4B 0.9700 . ?
C5 H5A 0.9700 . ?
C5 H5B 0.9700 . ?
C6 C7 1.468(4) . ?
C6 H6A 0.9700 . ?
C6 H6B 0.9700 . ?
C7 H7A 0.9700 . ?
C7 H7B 0.9700 . ?
C8 C9 1.486(4) . ?
C8 H8A 0.9700 . ?
C8 H8B 0.9700 . ?
C9 H9A 0.9700 . ?
C9 H9B 0.9700 . ?
C10 C11 1.357(4) . ?
C11 H11 0.9300 . ?
C12 H12 0.9300 . ?

loop_
_geom_torsion_atom_site_label_1
_geom_torsion_atom_site_label_2
_geom_torsion_atom_site_label_3
_geom_torsion_atom_site_label_4
_geom_torsion
_geom_torsion_site_symmetry_1
_geom_torsion_site_symmetry_2
_geom_torsion_site_symmetry_3
_geom_torsion_site_symmetry_4
_geom_torsion_publ_flag
C2 O1 C1 C12 -11.6(4) . . . . ?
C2 O1 C1 C10 166.7(2) . . . . ?
C1 O1 C2 C3 -171.6(2) . . . . ?
C4 O2 C3 C2 -161.9(2) . . . . ?
O1 C2 C3 O2 69.4(3) . . . . ?
C3 O2 C4 C5 83.3(3) . . . . ?
C6 O3 C5 C4 -166.5(3) . . . . ?
O2 C4 C5 O3 69.2(3) . . . . ?
C5 O3 C6 C7 173.7(3) . . . . ?
C8 O4 C7 C6 -82.4(4) . . . . ?
O3 C6 C7 O4 -78.0(4) . . . . ?
C7 O4 C8 C9 156.0(2) . . . . ?
C10 O5 C9 C8 168.0(2) . . . . ?
O4 C8 C9 O5 -68.0(3) . . . . ?
C9 O5 C10 C11 15.7(4) . . . . ?
C9 O5 C10 C1 -163.2(2) . . . . ?
C12 C1 C10 O5 179.3(2) . . . . ?
O1 C1 C10 O5 0.8(3) . . . . ?
C12 C1 C10 C11 0.2(3) . . . . ?
O1 C1 C10 C11 -178.3(2) . . . . ?
O5 C10 C11 S1 -178.9(2) . . . . ?
C1 C10 C11 S1 0.1(3) . . . . ?
C12 S1 C11 C10 -0.3(2) . . . . ?
O1 C1 C12 S1 177.8(2) . . . . ?
C10 C1 C12 S1 -0.5(3) . . . . ?
C11 S1 C12 C1 0.5(3) . . . . ?

loop_
_cod_related_entry_id
_cod_related_entry_database
_cod_related_entry_code
1 ChemSpider 30653718
